data_7124667
loop_
_publ_author_name
'Shinde, Popat S.'
'Shaikh, Aslam C.'
'Patil, Nitin T.'

_publ_section_title
;
 Efficient access to alkynylated quinalizinones via the gold(i)-catalyzed
 aminoalkynylation of alkynes.
;
_journal_issue 52
_journal_name_full 'Chemical communications (Cambridge, England)'
_journal_page_first 8152
_journal_page_last 8155
_journal_paper_doi 10.1039/c6cc03414d
_journal_volume 52
_journal_year 2016
_chemical_formula_moiety 'C31 H33 N O2 Si'
_chemical_formula_sum 'C31 H33 N O2 Si'
_chemical_formula_weight 479.67
_space_group_IT_number 14
_space_group_name_Hall '-P 2ybc'
_space_group_name_H-M_alt 'P 1 21/c 1'
_symmetry_cell_setting monoclinic
_symmetry_space_group_name_H-M 'P 1 21/c 1'
_atom_sites_solution_hydrogens geom
_atom_sites_solution_primary direct
_atom_sites_solution_secondary difmap
_audit_creation_method SHELXL-97
_audit_update_record
;
2016-03-01 deposited with the CCDC.
2016-05-23 downloaded from the CCDC.
;
_cell_angle_alpha 90.00
_cell_angle_beta 101.746(4)
_cell_angle_gamma 90.00
_cell_formula_units_Z 4
_cell_length_a 17.0259(11)
_cell_length_b 19.7058(12)
_cell_length_c 8.2013(5)
_cell_measurement_reflns_used 2183
_cell_measurement_temperature 296(2)
_cell_measurement_theta_max 19.94
_cell_measurement_theta_min 2.40
_cell_volume 2694.0(3)
_computing_cell_refinement 'Bruker SAINT'
_computing_data_collection 'Bruker APEX2'
_computing_data_reduction 'Bruker SAINT'
_computing_molecular_graphics 'Bruker SHELXTL'
_computing_publication_material 'Bruker SHELXTL'
_computing_structure_refinement 'SHELXL-97 (Sheldrick, 2008)'
_computing_structure_solution 'SHELXS-97 (Sheldrick, 2008)'
_diffrn_ambient_temperature 296(2)
_diffrn_measured_fraction_theta_full 0.997
_diffrn_measured_fraction_theta_max 0.997
_diffrn_measurement_device_type 'Bruker APEX-II CCD'
_diffrn_measurement_method '\f and \w scans'
_diffrn_radiation_monochromator graphite
_diffrn_radiation_source 'fine-focus sealed tube'
_diffrn_radiation_type MoK\a
_diffrn_radiation_wavelength 0.71073
_diffrn_reflns_av_R_equivalents 0.0937
_diffrn_reflns_av_sigmaI/netI 0.0766
_diffrn_reflns_limit_h_max 15
_diffrn_reflns_limit_h_min -20
_diffrn_reflns_limit_k_max 23
_diffrn_reflns_limit_k_min -23
_diffrn_reflns_limit_l_max 9
_diffrn_reflns_limit_l_min -9
_diffrn_reflns_number 21523
_diffrn_reflns_theta_full 25.00
_diffrn_reflns_theta_max 25.00
_diffrn_reflns_theta_min 1.22
_exptl_absorpt_coefficient_mu 0.115
_exptl_absorpt_correction_T_max 0.9959
_exptl_absorpt_correction_T_min 0.9752
_exptl_absorpt_correction_type multi-scan
_exptl_absorpt_process_details SADABS,(BRUKER,2006)
_exptl_crystal_colour YELLOW
_exptl_crystal_density_diffrn 1.183
_exptl_crystal_density_method 'not measured'
_exptl_crystal_description BLOCK
_exptl_crystal_F_000 1024
_exptl_crystal_recrystallization_method 'Re-crystallisation from solvent'
_exptl_crystal_size_max 0.22
_exptl_crystal_size_mid 0.18
_exptl_crystal_size_min 0.04
_refine_diff_density_max 0.280
_refine_diff_density_min -0.224
_refine_diff_density_rms 0.050
_refine_ls_extinction_method none
_refine_ls_goodness_of_fit_ref 1.127
_refine_ls_hydrogen_treatment constr
_refine_ls_matrix_type full
_refine_ls_number_parameters 322
_refine_ls_number_reflns 4732
_refine_ls_number_restraints 0
_refine_ls_restrained_S_all 1.127
_refine_ls_R_factor_all 0.1660
_refine_ls_R_factor_gt 0.1156
_refine_ls_shift/su_max 0.000
_refine_ls_shift/su_mean 0.000
_refine_ls_structure_factor_coef Fsqd
_refine_ls_weighting_details 'calc w=1/[\s^2^(Fo^2^)+(0.0218P)^2^+6.7179P] where P=(Fo^2^+2Fc^2^)/3'
_refine_ls_weighting_scheme calc
_refine_ls_wR_factor_gt 0.1769
_refine_ls_wR_factor_ref 0.1963
_reflns_number_gt 3200
_reflns_number_total 4732
_reflns_threshold_expression >2sigma(I)
_cod_data_source_file c6cc03414d2.cif
_cod_data_source_block ac56
_cod_depositor_comments
;
The following automatic conversions were performed:

data item '_exptl_absorpt_correction_type' value 'MULTI-SCAN' was
changed to 'multi-scan' in accordance with the
/home/saulius/struct/COD-crude-data/automatic-downloads/DataCite-retrospective/RSC/depositions/lib/dictionaries/cif_core.dic
dictionary named 'cif_core.dic' version 2.4.2 last updated on
2011-04-26.

data item '_refine_ls_hydrogen_treatment' value 'CONSTR' was changed
to 'constr' in accordance with the
/home/saulius/struct/COD-crude-data/automatic-downloads/DataCite-retrospective/RSC/depositions/lib/dictionaries/cif_core.dic
dictionary named 'cif_core.dic' version 2.4.2 last updated on
2011-04-26.

data item '_symmetry_cell_setting' value 'Monoclinic' was changed to
'monoclinic' in accordance with the
/home/saulius/struct/COD-crude-data/automatic-downloads/DataCite-retrospective/RSC/depositions/lib/dictionaries/cif_core.dic
dictionary named 'cif_core.dic' version 2.4.2 last updated on
2011-04-26.

Automatic conversion script
Id: cif_fix_values 6909 2019-04-08 15:41:33Z antanas 
;
_cod_original_sg_symbol_H-M 'P2(1)/c  '
_cod_database_code 7124667
_solvent_exptl_crystal_recrystallization_method DMSO

loop_
_symmetry_equiv_pos_as_xyz
'x, y, z'
'-x, y+1/2, -z+1/2'
'-x, -y, -z'
'x, -y-1/2, z-1/2'

loop_
_atom_site_label
_atom_site_type_symbol
_atom_site_fract_x
_atom_site_fract_y
_atom_site_fract_z
_atom_site_U_iso_or_equiv
_atom_site_adp_type
_atom_site_occupancy
_atom_site_symmetry_multiplicity
_atom_site_calc_flag
_atom_site_refinement_flags
Si1 Si 0.34293(9) 0.59816(9) 0.8484(2) 0.0536(5) Uani 1 1 d .
O1 O -0.0115(2) 0.71023(18) 0.0056(5) 0.0547(10) Uani 1 1 d .
O2 O -0.3452(2) 0.7251(2) -0.0745(6) 0.0760(13) Uani 1 1 d .
N1 N 0.0243(2) 0.63146(19) 0.2164(5) 0.0355(10) Uani 1 1 d .
C1 C 0.0324(3) 0.6956(2) 0.1364(6) 0.0399(12) Uani 1 1 d .
C2 C 0.0944(3) 0.7381(2) 0.2277(6) 0.0427(13) Uani 1 1 d .
H2 H 0.0980 0.7830 0.1953 0.051 Uiso 1 1 calc R
C3 C 0.1473(3) 0.7142(2) 0.3589(6) 0.0425(13) Uani 1 1 d .
H3 H 0.1855 0.7439 0.4172 0.051 Uiso 1 1 calc R
C4 C 0.1478(3) 0.6459(2) 0.4129(6) 0.0381(12) Uani 1 1 d .
C5 C 0.0867(3) 0.6023(2) 0.3345(6) 0.0376(12) Uani 1 1 d .
C6 C 0.0835(3) 0.5289(2) 0.3574(6) 0.0395(12) Uani 1 1 d .
C7 C 0.1475(3) 0.4910(3) 0.4486(7) 0.0548(15) Uani 1 1 d .
H7 H 0.1942 0.5132 0.5001 0.066 Uiso 1 1 calc R
C8 C 0.1425(4) 0.4220(3) 0.4632(8) 0.0641(17) Uani 1 1 d .
H8 H 0.1856 0.3984 0.5261 0.077 Uiso 1 1 calc R
C9 C 0.0754(4) 0.3869(3) 0.3872(8) 0.0697(18) Uani 1 1 d .
H9 H 0.0732 0.3399 0.3971 0.084 Uiso 1 1 calc R
C10 C 0.0125(4) 0.4215(3) 0.2975(8) 0.0662(18) Uani 1 1 d .
H10 H -0.0334 0.3980 0.2470 0.079 Uiso 1 1 calc R
C11 C 0.0153(3) 0.4922(3) 0.2794(7) 0.0460(13) Uani 1 1 d .
C12 C -0.0521(3) 0.5300(3) 0.1931(7) 0.0525(15) Uani 1 1 d .
H12 H -0.1003 0.5072 0.1561 0.063 Uiso 1 1 calc R
C13 C -0.0493(3) 0.5963(2) 0.1630(6) 0.0427(12) Uani 1 1 d .
C14 C -0.1239(3) 0.6345(2) 0.0986(6) 0.0432(13) Uani 1 1 d .
C15 C -0.1799(3) 0.6085(3) -0.0340(7) 0.0530(15) Uani 1 1 d .
H15 H -0.1677 0.5697 -0.0883 0.064 Uiso 1 1 calc R
C16 C -0.2530(3) 0.6395(3) -0.0860(7) 0.0608(17) Uani 1 1 d .
H16 H -0.2904 0.6206 -0.1728 0.073 Uiso 1 1 calc R
C17 C -0.2713(3) 0.6977(3) -0.0111(7) 0.0528(15) Uani 1 1 d .
C18 C -0.2166(3) 0.7247(3) 0.1214(7) 0.0514(14) Uani 1 1 d .
H18 H -0.2288 0.7641 0.1738 0.062 Uiso 1 1 calc R
C19 C -0.1438(3) 0.6926(3) 0.1749(7) 0.0494(14) Uani 1 1 d .
H19 H -0.1072 0.7106 0.2644 0.059 Uiso 1 1 calc R
C20 C -0.3626(4) 0.7901(3) -0.0191(10) 0.092(2) Uani 1 1 d .
H20A H -0.3642 0.7882 0.0972 0.138 Uiso 1 1 calc R
H20B H -0.4138 0.8050 -0.0811 0.138 Uiso 1 1 calc R
H20C H -0.3218 0.8215 -0.0357 0.138 Uiso 1 1 calc R
C21 C 0.2107(3) 0.6275(3) 0.5487(6) 0.0442(13) Uani 1 1 d .
C22 C 0.2649(3) 0.6191(3) 0.6645(7) 0.0550(15) Uani 1 1 d .
C23 C 0.4137(4) 0.5376(5) 0.7800(9) 0.097(3) Uani 1 1 d .
H23 H 0.4541 0.5258 0.8792 0.116 Uiso 1 1 calc R
C24 C 0.3753(6) 0.4730(5) 0.7119(13) 0.156(5) Uani 1 1 d .
H24A H 0.3383 0.4818 0.6092 0.234 Uiso 1 1 calc R
H24B H 0.3470 0.4534 0.7906 0.234 Uiso 1 1 calc R
H24C H 0.4158 0.4419 0.6921 0.234 Uiso 1 1 calc R
C25 C 0.4592(5) 0.5709(6) 0.6550(11) 0.162(5) Uani 1 1 d .
H25A H 0.4949 0.5383 0.6219 0.243 Uiso 1 1 calc R
H25B H 0.4896 0.6090 0.7069 0.243 Uiso 1 1 calc R
H25C H 0.4213 0.5860 0.5586 0.243 Uiso 1 1 calc R
C26 C 0.3945(5) 0.6781(4) 0.9340(13) 0.142(5) Uani 1 1 d .
C27 C 0.3747(6) 0.7396(4) 0.8759(12) 0.149(5) Uani 1 1 d .
H27A H 0.4090 0.7759 0.9096 0.179 Uiso 1 1 calc R
H27B H 0.3264 0.7466 0.8014 0.179 Uiso 1 1 calc R
C28 C 0.4733(4) 0.6671(4) 1.0553(10) 0.112(3) Uani 1 1 d .
H28A H 0.4966 0.7102 1.0918 0.169 Uiso 1 1 calc R
H28B H 0.5093 0.6422 1.0014 0.169 Uiso 1 1 calc R
H28C H 0.4639 0.6419 1.1497 0.169 Uiso 1 1 calc R
C29 C 0.2901(4) 0.5576(3) 0.9997(7) 0.0650(17) Uani 1 1 d .
H29 H 0.2655 0.5164 0.9446 0.078 Uiso 1 1 calc R
C30 C 0.3449(5) 0.5334(4) 1.1608(9) 0.115(3) Uani 1 1 d .
H30A H 0.3704 0.5718 1.2215 0.172 Uiso 1 1 calc R
H30B H 0.3851 0.5035 1.1344 0.172 Uiso 1 1 calc R
H30C H 0.3137 0.5096 1.2276 0.172 Uiso 1 1 calc R
C31 C 0.2213(5) 0.5995(4) 1.0364(10) 0.102(3) Uani 1 1 d .
H31A H 0.1912 0.5731 1.1007 0.153 Uiso 1 1 calc R
H31B H 0.1869 0.6129 0.9336 0.153 Uiso 1 1 calc R
H31C H 0.2420 0.6393 1.0981 0.153 Uiso 1 1 calc R

loop_
_atom_site_aniso_label
_atom_site_aniso_U_11
_atom_site_aniso_U_22
_atom_site_aniso_U_33
_atom_site_aniso_U_23
_atom_site_aniso_U_13
_atom_site_aniso_U_12
Si1 0.0429(9) 0.0613(10) 0.0502(10) 0.0066(8) -0.0054(7) 0.0102(8)
O1 0.055(2) 0.061(2) 0.043(2) 0.0230(19) -0.0012(19) -0.0009(19)
O2 0.045(2) 0.084(3) 0.089(3) 0.000(3) -0.011(2) 0.012(2)
N1 0.040(2) 0.035(2) 0.031(2) 0.0012(18) 0.0083(19) 0.0003(18)
C1 0.045(3) 0.040(3) 0.039(3) 0.010(2) 0.017(3) 0.006(2)
C2 0.046(3) 0.034(3) 0.049(3) 0.000(2) 0.012(3) 0.002(2)
C3 0.045(3) 0.040(3) 0.042(3) -0.005(2) 0.009(3) 0.002(2)
C4 0.038(3) 0.039(3) 0.036(3) -0.001(2) 0.007(2) 0.010(2)
C5 0.043(3) 0.042(3) 0.029(3) 0.001(2) 0.010(2) 0.014(2)
C6 0.051(3) 0.039(3) 0.033(3) 0.005(2) 0.019(3) 0.009(2)
C7 0.060(4) 0.039(3) 0.062(4) 0.005(3) 0.005(3) 0.011(3)
C8 0.079(5) 0.049(4) 0.063(4) 0.012(3) 0.010(4) 0.021(3)
C9 0.088(5) 0.032(3) 0.091(5) 0.009(3) 0.023(4) 0.011(3)
C10 0.073(4) 0.035(3) 0.090(5) 0.001(3) 0.014(4) -0.003(3)
C11 0.049(3) 0.039(3) 0.054(4) 0.000(3) 0.019(3) 0.002(3)
C12 0.053(4) 0.043(3) 0.061(4) 0.003(3) 0.010(3) -0.004(3)
C13 0.053(3) 0.038(3) 0.036(3) 0.001(2) 0.008(2) -0.001(3)
C14 0.043(3) 0.038(3) 0.047(3) 0.006(3) 0.004(3) -0.001(2)
C15 0.067(4) 0.036(3) 0.051(3) -0.001(3) -0.002(3) -0.007(3)
C16 0.050(4) 0.055(4) 0.064(4) 0.002(3) -0.021(3) -0.008(3)
C17 0.040(3) 0.051(4) 0.065(4) 0.011(3) 0.003(3) -0.003(3)
C18 0.051(3) 0.049(3) 0.054(4) 0.001(3) 0.011(3) 0.005(3)
C19 0.044(3) 0.053(3) 0.045(3) 0.004(3) -0.004(3) -0.003(3)
C20 0.059(4) 0.082(5) 0.122(7) 0.009(5) -0.009(4) 0.022(4)
C21 0.045(3) 0.044(3) 0.041(3) -0.003(3) 0.003(3) 0.004(2)
C22 0.050(3) 0.054(4) 0.056(4) 0.003(3) -0.002(3) 0.012(3)
C23 0.079(5) 0.145(8) 0.060(5) 0.005(5) 0.002(4) 0.059(5)
C24 0.154(9) 0.123(8) 0.166(10) -0.055(7) -0.029(8) 0.090(7)
C25 0.121(8) 0.281(15) 0.096(7) 0.016(8) 0.050(6) 0.064(9)
C26 0.107(7) 0.067(5) 0.199(10) 0.026(6) -0.096(7) -0.028(5)
C27 0.161(9) 0.073(6) 0.163(9) 0.022(6) -0.085(7) -0.025(6)
C28 0.073(5) 0.108(6) 0.134(8) 0.005(6) -0.030(5) -0.020(5)
C29 0.079(4) 0.058(4) 0.054(4) -0.004(3) 0.005(3) 0.001(3)
C30 0.135(7) 0.131(7) 0.066(5) 0.042(5) -0.005(5) -0.020(6)
C31 0.120(7) 0.101(6) 0.105(6) -0.016(5) 0.067(5) 0.004(5)

loop_
_atom_type_symbol
_atom_type_description
_atom_type_scat_dispersion_real
_atom_type_scat_dispersion_imag
_atom_type_scat_source
C C 0.0033 0.0016 'International Tables Vol C Tables 4.2.6.8 and 6.1.1.4'
H H 0.0000 0.0000 'International Tables Vol C Tables 4.2.6.8 and 6.1.1.4'
N N 0.0061 0.0033 'International Tables Vol C Tables 4.2.6.8 and 6.1.1.4'
O O 0.0106 0.0060 'International Tables Vol C Tables 4.2.6.8 and 6.1.1.4'
Si Si 0.0817 0.0704 'International Tables Vol C Tables 4.2.6.8 and 6.1.1.4'

loop_
_geom_angle_atom_site_label_1
_geom_angle_atom_site_label_2
_geom_angle_atom_site_label_3
_geom_angle
C22 Si1 C29 106.1(3)
C22 Si1 C23 107.5(3)
C29 Si1 C23 110.9(3)
C22 Si1 C26 108.9(3)
C29 Si1 C26 111.5(4)
C23 Si1 C26 111.7(4)
C17 O2 C20 118.2(5)
C5 N1 C13 120.5(4)
C5 N1 C1 122.8(4)
C13 N1 C1 116.6(4)
O1 C1 C2 125.5(5)
O1 C1 N1 120.8(5)
C2 C1 N1 113.7(4)
C3 C2 C1 121.2(5)
C3 C2 H2 119.4
C1 C2 H2 119.4
C2 C3 C4 123.0(5)
C2 C3 H3 118.5
C4 C3 H3 118.5
C5 C4 C3 118.9(4)
C5 C4 C21 124.9(4)
C3 C4 C21 116.1(5)
C4 C5 N1 116.8(4)
C4 C5 C6 126.3(4)
N1 C5 C6 116.8(4)
C11 C6 C7 116.7(5)
C11 C6 C5 119.9(4)
C7 C6 C5 123.3(5)
C8 C7 C6 121.3(6)
C8 C7 H7 119.4
C6 C7 H7 119.4
C7 C8 C9 121.4(6)
C7 C8 H8 119.3
C9 C8 H8 119.3
C10 C9 C8 119.1(5)
C10 C9 H9 120.5
C8 C9 H9 120.5
C9 C10 C11 121.2(6)
C9 C10 H10 119.4
C11 C10 H10 119.4
C10 C11 C6 120.3(5)
C10 C11 C12 121.9(5)
C6 C11 C12 117.7(4)
C13 C12 C11 123.1(5)
C13 C12 H12 118.4
C11 C12 H12 118.4
C12 C13 N1 119.0(5)
C12 C13 C14 120.3(5)
N1 C13 C14 120.1(4)
C19 C14 C15 117.9(5)
C19 C14 C13 122.2(5)
C15 C14 C13 119.6(5)
C16 C15 C14 120.9(5)
C16 C15 H15 119.5
C14 C15 H15 119.5
C17 C16 C15 120.5(5)
C17 C16 H16 119.7
C15 C16 H16 119.7
C16 C17 O2 115.8(5)
C16 C17 C18 119.8(5)
O2 C17 C18 124.4(5)
C19 C18 C17 119.3(5)
C19 C18 H18 120.4
C17 C18 H18 120.4
C14 C19 C18 121.5(5)
C14 C19 H19 119.2
C18 C19 H19 119.2
O2 C20 H20A 109.5
O2 C20 H20B 109.5
H20A C20 H20B 109.5
O2 C20 H20C 109.5
H20A C20 H20C 109.5
H20B C20 H20C 109.5
C22 C21 C4 173.3(6)
C21 C22 Si1 174.0(5)
C24 C23 C25 110.8(8)
C24 C23 Si1 113.5(6)
C25 C23 Si1 111.6(6)
C24 C23 H23 106.8
C25 C23 H23 106.8
Si1 C23 H23 106.8
C23 C24 H24A 109.5
C23 C24 H24B 109.5
H24A C24 H24B 109.5
C23 C24 H24C 109.5
H24A C24 H24C 109.5
H24B C24 H24C 109.5
C23 C25 H25A 109.5
C23 C25 H25B 109.5
H25A C25 H25B 109.5
C23 C25 H25C 109.5
H25A C25 H25C 109.5
H25B C25 H25C 109.5
C27 C26 C28 119.7(7)
C27 C26 Si1 124.9(6)
C28 C26 Si1 114.3(6)
C26 C27 H27A 120.0
C26 C27 H27B 120.0
H27A C27 H27B 120.0
C26 C28 H28A 109.5
C26 C28 H28B 109.5
H28A C28 H28B 109.5
C26 C28 H28C 109.5
H28A C28 H28C 109.5
H28B C28 H28C 109.5
C31 C29 C30 111.1(6)
C31 C29 Si1 113.4(5)
C30 C29 Si1 114.7(5)
C31 C29 H29 105.6
C30 C29 H29 105.6
Si1 C29 H29 105.6
C29 C30 H30A 109.5
C29 C30 H30B 109.5
H30A C30 H30B 109.5
C29 C30 H30C 109.5
H30A C30 H30C 109.5
H30B C30 H30C 109.5
C29 C31 H31A 109.5
C29 C31 H31B 109.5
H31A C31 H31B 109.5
C29 C31 H31C 109.5
H31A C31 H31C 109.5
H31B C31 H31C 109.5

loop_
_geom_bond_atom_site_label_1
_geom_bond_atom_site_label_2
_geom_bond_distance
Si1 C22 1.843(6)
Si1 C29 1.856(6)
Si1 C23 1.862(7)
Si1 C26 1.869(7)
O1 C1 1.211(6)
O2 C17 1.371(6)
O2 C20 1.411(7)
N1 C5 1.407(6)
N1 C13 1.420(6)
N1 C1 1.444(6)
C1 C2 1.432(7)
C2 C3 1.340(7)
C2 H2 0.9300
C3 C4 1.417(7)
C3 H3 0.9300
C4 C5 1.401(7)
C4 C21 1.426(7)
C5 C6 1.461(6)
C6 C11 1.406(7)
C6 C7 1.405(7)
C7 C8 1.370(7)
C7 H7 0.9300
C8 C9 1.372(8)
C8 H8 0.9300
C9 C10 1.354(8)
C9 H9 0.9300
C10 C11 1.404(7)
C10 H10 0.9300
C11 C12 1.429(7)
C12 C13 1.332(7)
C12 H12 0.9300
C13 C14 1.480(7)
C14 C19 1.379(7)
C14 C15 1.390(7)
C15 C16 1.373(7)
C15 H15 0.9300
C16 C17 1.368(8)
C16 H16 0.9300
C17 C18 1.385(7)
C18 C19 1.382(7)
C18 H18 0.9300
C19 H19 0.9300
C20 H20A 0.9600
C20 H20B 0.9600
C20 H20C 0.9600
C21 C22 1.193(7)
C23 C24 1.488(11)
C23 C25 1.551(11)
C23 H23 0.9800
C24 H24A 0.9600
C24 H24B 0.9600
C24 H24C 0.9600
C25 H25A 0.9600
C25 H25B 0.9600
C25 H25C 0.9600
C26 C27 1.321(10)
C26 C28 1.514(9)
C27 H27A 0.9300
C27 H27B 0.9300
C28 H28A 0.9600
C28 H28B 0.9600
C28 H28C 0.9600
C29 C31 1.514(8)
C29 C30 1.530(8)
C29 H29 0.9800
C30 H30A 0.9600
C30 H30B 0.9600
C30 H30C 0.9600
C31 H31A 0.9600
C31 H31B 0.9600
C31 H31C 0.9600

loop_
_geom_torsion_atom_site_label_1
_geom_torsion_atom_site_label_2
_geom_torsion_atom_site_label_3
_geom_torsion_atom_site_label_4
_geom_torsion
C5 N1 C1 O1 158.9(5)
C13 N1 C1 O1 -17.5(7)
C5 N1 C1 C2 -22.3(6)
C13 N1 C1 C2 161.3(4)
O1 C1 C2 C3 -170.6(5)
N1 C1 C2 C3 10.7(7)
C1 C2 C3 C4 2.2(8)
C2 C3 C4 C5 -5.1(7)
C2 C3 C4 C21 176.6(5)
C3 C4 C5 N1 -5.8(7)
C21 C4 C5 N1 172.4(4)
C3 C4 C5 C6 171.0(5)
C21 C4 C5 C6 -10.9(8)
C13 N1 C5 C4 -163.6(4)
C1 N1 C5 C4 20.1(6)
C13 N1 C5 C6 19.3(6)
C1 N1 C5 C6 -157.0(4)
C4 C5 C6 C11 175.3(5)
N1 C5 C6 C11 -7.9(7)
C4 C5 C6 C7 -7.9(8)
N1 C5 C6 C7 168.9(5)
C11 C6 C7 C8 -1.4(8)
C5 C6 C7 C8 -178.3(5)
C6 C7 C8 C9 1.1(10)
C7 C8 C9 C10 -0.8(10)
C8 C9 C10 C11 0.9(10)
C9 C10 C11 C6 -1.3(9)
C9 C10 C11 C12 -176.4(6)
C7 C6 C11 C10 1.5(8)
C5 C6 C11 C10 178.5(5)
C7 C6 C11 C12 176.8(5)
C5 C6 C11 C12 -6.1(7)
C10 C11 C12 C13 -174.7(6)
C6 C11 C12 C13 10.0(8)
C11 C12 C13 N1 1.0(8)
C11 C12 C13 C14 -169.8(5)
C5 N1 C13 C12 -16.2(7)
C1 N1 C13 C12 160.2(5)
C5 N1 C13 C14 154.6(4)
C1 N1 C13 C14 -29.0(6)
C12 C13 C14 C19 127.0(6)
N1 C13 C14 C19 -43.6(7)
C12 C13 C14 C15 -47.1(8)
N1 C13 C14 C15 142.2(5)
C19 C14 C15 C16 -0.7(8)
C13 C14 C15 C16 173.7(5)
C14 C15 C16 C17 1.9(9)
C15 C16 C17 O2 178.9(5)
C15 C16 C17 C18 -1.9(9)
C20 O2 C17 C16 -170.8(6)
C20 O2 C17 C18 10.0(9)
C16 C17 C18 C19 0.7(8)
O2 C17 C18 C19 179.9(5)
C15 C14 C19 C18 -0.5(8)
C13 C14 C19 C18 -174.7(5)
C17 C18 C19 C14 0.5(8)
C5 C4 C21 C22 -166(5)
C3 C4 C21 C22 12(5)
C4 C21 C22 Si1 149(4)
C29 Si1 C22 C21 -32(5)
C23 Si1 C22 C21 87(5)
C26 Si1 C22 C21 -152(5)
C22 Si1 C23 C24 -61.0(7)
C29 Si1 C23 C24 54.5(7)
C26 Si1 C23 C24 179.6(6)
C22 Si1 C23 C25 65.1(7)
C29 Si1 C23 C25 -179.3(6)
C26 Si1 C23 C25 -54.3(7)
C22 Si1 C26 C27 3.3(13)
C29 Si1 C26 C27 -113.5(11)
C23 Si1 C26 C27 121.8(11)
C22 Si1 C26 C28 -164.6(7)
C29 Si1 C26 C28 78.6(9)
C23 Si1 C26 C28 -46.1(9)
C22 Si1 C29 C31 -53.2(5)
C23 Si1 C29 C31 -169.6(5)
C26 Si1 C29 C31 65.3(6)
C22 Si1 C29 C30 177.7(5)
C23 Si1 C29 C30 61.3(6)
C26 Si1 C29 C30 -63.8(6)
